data_7203562
loop_
_publ_author_name
'Jones, Leigh F.'
'Camm, Kenneth D.'
'Kilner, Colin A.'
'Halcrow, Malcolm A.'

_publ_section_title
;
 Novel hydrogen bond network topologies in complexes of the ditopic
 ligand 5-amino-3-(pyrid-2-yl)-1H-pyrazole
;
_journal_issue 9
_journal_name_full CrystEngComm
_journal_page_first 719
_journal_paper_doi 10.1039/b609424d
_journal_volume 8
_journal_year 2006
_chemical_formula_moiety 'C16 H16 N9 O3 Zn, N O3, 0.29[H 2 O]'
_chemical_formula_sum 'C16 H16.58 N10 O6.29 Zn'
_chemical_formula_weight 514.98
_chemical_name_systematic
;
Nitrato-bis[5-amino-3-(pyrid-2-yl)pyrazole]zinc(II) nitrate
hydrate (0.5/0.29) (5.xH~2~O; x = 0.29)
;
_space_group_IT_number 61
_symmetry_cell_setting orthorhombic
_symmetry_space_group_name_Hall '-P 2ac 2ab'
_symmetry_space_group_name_H-M 'P b c a'
_atom_sites_solution_hydrogens geom
_atom_sites_solution_primary direct
_atom_sites_solution_secondary difmap
_audit_creation_method SHELXL-97
_cell_angle_alpha 90.00
_cell_angle_beta 90.00
_cell_angle_gamma 90.00
_cell_formula_units_Z 16
_cell_length_a 14.1680(1)
_cell_length_b 16.4064(2)
_cell_length_c 35.0658(4)
_cell_measurement_reflns_used 53964
_cell_measurement_temperature 150(2)
_cell_measurement_theta_max 27.49
_cell_measurement_theta_min 2.55
_cell_volume 8150.90(15)
_computing_cell_refinement 'DENZO-SMN (Otwinowski & Minor, 1997)'
_computing_data_collection 'COLLECT (Nonius, 1999)'
_computing_data_reduction 'DENZO-SMN (Otwinowski & Minor, 1997)'
_computing_molecular_graphics 'ORTEX (McArdle, 1995)'
_computing_publication_material 'local program'
_computing_structure_refinement 'SHELXL-97 (Sheldrick, 1997)'
_computing_structure_solution 'SHELXS-97 (Sheldrick, 1990)'
_diffrn_ambient_temperature 150(2)
_diffrn_detector_area_resol_mean 9.091
_diffrn_measured_fraction_theta_full 0.992
_diffrn_measured_fraction_theta_max 0.992
_diffrn_measurement_device_type 'Nonius KappaCCD area detector diffractometer'
_diffrn_measurement_method '\w and \f scans'
_diffrn_radiation_monochromator graphite
_diffrn_radiation_source 'fine-focus sealed tube'
_diffrn_radiation_type MoK\a
_diffrn_radiation_wavelength 0.71073
_diffrn_reflns_av_R_equivalents 0.1001
_diffrn_reflns_av_sigmaI/netI 0.0530
_diffrn_reflns_limit_h_max 18
_diffrn_reflns_limit_h_min -17
_diffrn_reflns_limit_k_max 21
_diffrn_reflns_limit_k_min -21
_diffrn_reflns_limit_l_max 45
_diffrn_reflns_limit_l_min -44
_diffrn_reflns_number 53964
_diffrn_reflns_theta_full 27.49
_diffrn_reflns_theta_max 27.49
_diffrn_reflns_theta_min 2.55
_exptl_absorpt_coefficient_mu 1.267
_exptl_absorpt_correction_T_max 0.727
_exptl_absorpt_correction_T_min 0.482
_exptl_absorpt_correction_type multi-scan
_exptl_absorpt_process_details
;
Using multiple and symmetry-related data measurements via the program SORTAV
See R.H. Blessing, Acta Cryst (1995), A51, 33-38
;
_exptl_crystal_colour 'light brown'
_exptl_crystal_density_diffrn 1.679
_exptl_crystal_density_method 'not measured'
_exptl_crystal_description block
_exptl_crystal_F_000 4206
_exptl_crystal_size_max 0.40
_exptl_crystal_size_mid 0.35
_exptl_crystal_size_min 0.20
_refine_diff_density_max 0.622
_refine_diff_density_min -0.596
_refine_diff_density_rms 0.096
_refine_ls_extinction_method none
_refine_ls_goodness_of_fit_ref 1.054
_refine_ls_hydrogen_treatment mixed
_refine_ls_matrix_type full
_refine_ls_number_parameters 660
_refine_ls_number_reflns 9284
_refine_ls_number_restraints 30
_refine_ls_restrained_S_all 1.054
_refine_ls_R_factor_all 0.0713
_refine_ls_R_factor_gt 0.0476
_refine_ls_shift/su_max 0.001
_refine_ls_shift/su_mean 0.000
_refine_ls_structure_factor_coef Fsqd
_refine_ls_weighting_details 'calc w=1/[\s^2^(Fo^2^)+(0.0593P)^2^+5.8008P] where P=(Fo^2^+2Fc^2^)/3'
_refine_ls_weighting_scheme calc
_refine_ls_wR_factor_gt 0.1224
_refine_ls_wR_factor_ref 0.1340
_reflns_number_gt 7001
_reflns_number_total 9285
_reflns_threshold_expression >2sigma(I)
_cod_data_source_file b609424d.txt
_cod_data_source_block c:\datasets\leeds\lfj43a\lfj43a
_cod_depositor_comments
;
The following automatic conversions were performed:
'_symmetry_cell_setting' value 'Orthorhombic' changed to 'orthorhombic'
according to '/home/saulius/struct/CIF-dictionaries/cif_core.dic'
dictionary named 'cif_core.dic' version 2.4.1 from 2010-06-29.

Automatic conversion script
Id: cif_fix_enum 1527 2010-12-29 10:47:43Z saulius 
;
_cod_database_code 7203562

loop_
_symmetry_equiv_pos_as_xyz
'x, y, z'
'-x+1/2, -y, z+1/2'
'x+1/2, -y+1/2, -z'
'-x, y+1/2, -z+1/2'
'-x, -y, -z'
'x-1/2, y, -z-1/2'
'-x-1/2, y-1/2, z'
'x, -y-1/2, z-1/2'

loop_
_atom_site_label
_atom_site_type_symbol
_atom_site_fract_x
_atom_site_fract_y
_atom_site_fract_z
_atom_site_U_iso_or_equiv
_atom_site_adp_type
_atom_site_occupancy
_atom_site_symmetry_multiplicity
_atom_site_calc_flag
_atom_site_refinement_flags
_atom_site_disorder_assembly
_atom_site_disorder_group
Zn1A Zn 0.75915(3) 0.49369(2) 0.185804(11) 0.05070(12) Uani 1 1 d . . .
N2A N 0.71081(19) 0.37909(16) 0.16800(8) 0.0514(6) Uani 1 1 d . A .
C3A C 0.6996(3) 0.3532(2) 0.13206(10) 0.0611(9) Uani 1 1 d . . .
H3A H 0.7162 0.3888 0.1118 0.073 Uiso 1 1 calc R A .
C4A C 0.6653(3) 0.2777(2) 0.12348(11) 0.0698(10) Uani 1 1 d . A .
H4A H 0.6561 0.2618 0.0977 0.084 Uiso 1 1 calc R . .
C5A C 0.6441(3) 0.2250(2) 0.15259(12) 0.0656(9) Uani 1 1 d . . .
H5A H 0.6211 0.1718 0.1471 0.079 Uiso 1 1 calc R A .
C6A C 0.6562(2) 0.2495(2) 0.18946(11) 0.0576(8) Uani 1 1 d . A .
H6A H 0.6424 0.2136 0.2100 0.069 Uiso 1 1 calc R . .
C7A C 0.6888(2) 0.32737(19) 0.19645(9) 0.0483(7) Uani 1 1 d . . .
C8A C 0.6971(2) 0.36147(19) 0.23454(9) 0.0475(7) Uani 1 1 d . A .
N9A N 0.71991(18) 0.44046(16) 0.23747(7) 0.0497(6) Uani 1 1 d . A .
N10A N 0.72043(19) 0.45622(18) 0.27555(8) 0.0523(6) Uani 1 1 d D . .
H10A H 0.741(3) 0.5060(13) 0.2823(11) 0.068(3) Uiso 1 1 d D . .
C11A C 0.6981(2) 0.3890(2) 0.29570(9) 0.0559(8) Uani 1 1 d . A .
C12A C 0.6830(2) 0.3263(2) 0.27025(10) 0.0550(8) Uani 1 1 d . . .
H12A H 0.6667 0.2715 0.2758 0.066 Uiso 1 1 calc R A .
N13A N 0.6885(2) 0.3904(2) 0.33481(9) 0.0719(9) Uani 1 1 d D . .
H13A H 0.717(2) 0.4338(12) 0.3446(10) 0.068(3) Uiso 1 1 d D . .
H13B H 0.711(2) 0.3442(11) 0.3443(10) 0.068(3) Uiso 1 1 d D . .
N14A N 0.65200(17) 0.58127(15) 0.18083(7) 0.0467(6) Uani 1 1 d . A .
C15A C 0.5913(2) 0.6025(2) 0.20844(9) 0.0540(7) Uani 1 1 d . . .
H15A H 0.5933 0.5738 0.2320 0.065 Uiso 1 1 calc R A .
C16A C 0.5262(2) 0.6641(3) 0.20412(10) 0.0657(9) Uani 1 1 d . A .
H16A H 0.4827 0.6764 0.2239 0.079 Uiso 1 1 calc R . .
C17A C 0.5252(3) 0.7079(3) 0.17032(10) 0.0696(10) Uani 1 1 d . . .
H17A H 0.4823 0.7519 0.1670 0.084 Uiso 1 1 calc R A .
C18A C 0.5871(2) 0.6869(2) 0.14147(10) 0.0572(8) Uani 1 1 d . A .
H18A H 0.5874 0.7159 0.1180 0.069 Uiso 1 1 calc R . .
C19A C 0.6488(2) 0.62258(19) 0.14757(8) 0.0460(7) Uani 1 1 d . . .
C20A C 0.7186(2) 0.59618(18) 0.11898(8) 0.0442(6) Uani 1 1 d . A .
N21A N 0.78002(19) 0.53959(17) 0.13035(8) 0.0566(7) Uani 1 1 d . A .
N22A N 0.8406(2) 0.52996(17) 0.10022(9) 0.0575(7) Uani 1 1 d D . .
H22A H 0.8881(19) 0.4939(18) 0.0999(11) 0.068(3) Uiso 1 1 d D . .
C23A C 0.8180(2) 0.57991(19) 0.07101(9) 0.0490(7) Uani 1 1 d . A .
C24A C 0.7384(2) 0.62339(18) 0.08225(8) 0.0451(7) Uani 1 1 d . . .
H24A H 0.7049 0.6631 0.0679 0.054 Uiso 1 1 calc R A .
N25A N 0.8726(2) 0.58534(19) 0.03935(8) 0.0582(7) Uani 1 1 d D . .
H25A H 0.902(2) 0.5402(14) 0.0322(9) 0.068(3) Uiso 1 1 d D . .
H25B H 0.843(2) 0.6080(18) 0.0196(7) 0.068(3) Uiso 1 1 d D . .
N26A N 0.9389(2) 0.5131(2) 0.20219(8) 0.0609(8) Uani 1 1 d . . .
O27A O 0.87401(18) 0.56296(16) 0.20988(7) 0.0674(6) Uani 1 1 d . A .
O28A O 0.91517(19) 0.44663(19) 0.18808(9) 0.0751(7) Uani 1 1 d . A .
O29A O 1.02149(19) 0.5311(2) 0.20858(8) 0.0861(9) Uani 1 1 d . A .
N30A N 0.9282(5) 0.3366(6) 0.03344(18) 0.0552(16) Uani 0.58 1 d PD A 1
O31A O 0.9404(4) 0.3176(3) 0.06752(12) 0.0689(12) Uani 0.58 1 d PD A 1
O32A O 0.9379(7) 0.4081(5) 0.0222(2) 0.0603(18) Uani 0.58 1 d PD A 1
O33A O 0.9055(5) 0.2809(4) 0.01112(19) 0.0746(19) Uani 0.58 1 d PD A 1
O34A O 1.0060(3) 0.4362(2) 0.11467(10) 0.0541(9) Uani 0.58 1 d P B 1
N30C N 0.9328(12) 0.3634(8) 0.0367(4) 0.067(4) Uiso 0.42 1 d PD . 2
O31C O 0.9283(5) 0.3679(5) 0.0723(2) 0.0758(19) Uiso 0.42 1 d PD C 2
O32C O 0.9441(12) 0.4251(8) 0.0158(4) 0.066(4) Uiso 0.42 1 d PD D 2
O33C O 0.9296(9) 0.2955(7) 0.0194(4) 0.081(4) Uiso 0.42 1 d PD E 2
Zn1B Zn 0.58046(3) 0.62958(2) -0.081317(10) 0.04546(11) Uani 1 1 d . . .
N2B N 0.45815(17) 0.62142(14) -0.04640(7) 0.0439(5) Uani 1 1 d . . .
C3B C 0.4067(2) 0.68358(19) -0.03233(8) 0.0474(7) Uani 1 1 d . A .
H3B H 0.4273 0.7378 -0.0370 0.057 Uiso 1 1 calc R . .
C4B C 0.3257(2) 0.6719(2) -0.01151(9) 0.0524(7) Uani 1 1 d . . .
H4B H 0.2905 0.7171 -0.0024 0.063 Uiso 1 1 calc R A .
C5B C 0.2966(2) 0.5934(2) -0.00418(9) 0.0544(8) Uani 1 1 d . A .
H5B H 0.2410 0.5838 0.0102 0.065 Uiso 1 1 calc R . .
C6B C 0.3489(2) 0.52867(19) -0.01789(8) 0.0486(7) Uani 1 1 d . . .
H6B H 0.3302 0.4742 -0.0128 0.058 Uiso 1 1 calc R A .
C7B C 0.4293(2) 0.54460(17) -0.03929(8) 0.0421(6) Uani 1 1 d . A .
C8B C 0.4907(2) 0.48085(17) -0.05519(8) 0.0430(6) Uani 1 1 d . . .
N9B N 0.56016(19) 0.50536(15) -0.07810(7) 0.0478(6) Uani 1 1 d . A .
N10B N 0.6071(2) 0.43601(16) -0.08795(7) 0.0517(6) Uani 1 1 d D . .
H10B H 0.652(2) 0.437(2) -0.1060(8) 0.068(3) Uiso 1 1 d D . .
C11B C 0.5671(2) 0.36954(18) -0.07226(9) 0.0506(7) Uani 1 1 d D A .
C12B C 0.4915(2) 0.39648(18) -0.05048(8) 0.0478(7) Uani 1 1 d . A .
H12B H 0.4495 0.3644 -0.0356 0.057 Uiso 1 1 calc R . .
N13B N 0.6041(3) 0.29437(17) -0.07785(8) 0.0654(8) Uani 1 1 d D . .
H13C H 0.638(2) 0.2842(10) -0.0985(7) 0.068(3) Uiso 1 1 d D . .
H13D H 0.574(2) 0.2510(6) -0.0692(9) 0.068(3) Uiso 1 1 d D . .
N14B N 0.56282(17) 0.64418(14) -0.14143(7) 0.0436(5) Uani 1 1 d . . .
C15B C 0.5506(2) 0.58446(18) -0.16715(9) 0.0493(7) Uani 1 1 d . A .
H15B H 0.5394 0.5305 -0.1584 0.059 Uiso 1 1 calc R . .
C16B C 0.5538(2) 0.5987(2) -0.20585(9) 0.0555(8) Uani 1 1 d . . .
H16B H 0.5439 0.5555 -0.2235 0.067 Uiso 1 1 calc R A .
C17B C 0.5714(2) 0.6764(2) -0.21846(10) 0.0607(9) Uani 1 1 d . A .
H17B H 0.5756 0.6873 -0.2450 0.073 Uiso 1 1 calc R . .
C18B C 0.5831(2) 0.7390(2) -0.19221(10) 0.0545(8) Uani 1 1 d . . .
H18B H 0.5947 0.7932 -0.2005 0.065 Uiso 1 1 calc R A .
C19B C 0.5774(2) 0.72082(19) -0.15380(9) 0.0464(7) Uani 1 1 d . A .
C20B C 0.5853(2) 0.78157(18) -0.12321(10) 0.0479(7) Uani 1 1 d . . .
N21B N 0.58612(19) 0.75342(16) -0.08759(8) 0.0524(6) Uani 1 1 d . A .
N22B N 0.5934(2) 0.81978(18) -0.06444(9) 0.0636(8) Uani 1 1 d D . .
H22B H 0.600(3) 0.816(2) -0.0391(4) 0.068(3) Uiso 1 1 d D . .
C23B C 0.5963(3) 0.8879(2) -0.08471(12) 0.0680(11) Uani 1 1 d . A .
C24B C 0.5907(2) 0.8667(2) -0.12299(12) 0.0614(9) Uani 1 1 d . A .
H24B H 0.5906 0.9023 -0.1444 0.074 Uiso 1 1 calc R . .
N25B N 0.6101(3) 0.9624(2) -0.06615(12) 0.0832(11) Uani 1 1 d D . .
H25C H 0.583(2) 0.969(2) -0.0434(5) 0.068(3) Uiso 1 1 d D . .
H25D H 0.570(2) 0.983(2) -0.0844(6) 0.068(3) Uiso 1 1 d D . .
N26B N 0.75610(18) 0.63003(14) -0.05297(7) 0.0454(6) Uani 1 1 d . A .
O27B O 0.73721(17) 0.61891(15) -0.08763(6) 0.0592(6) Uani 1 1 d . . .
O28B O 0.68756(16) 0.64062(13) -0.03064(6) 0.0544(5) Uani 1 1 d . . .
O29B O 0.83783(16) 0.63173(14) -0.04121(7) 0.0593(6) Uani 1 1 d . . .
N30B N 0.7175(2) 0.37686(18) -0.17196(8) 0.0561(7) Uani 1 1 d . . .
O31B O 0.71544(18) 0.44391(14) -0.15397(7) 0.0623(6) Uani 1 1 d . A .
O32B O 0.69618(18) 0.31233(15) -0.15520(7) 0.0630(6) Uani 1 1 d . A .
O33B O 0.7404(2) 0.37663(16) -0.20592(7) 0.0708(7) Uani 1 1 d . A .

loop_
_atom_site_aniso_label
_atom_site_aniso_U_11
_atom_site_aniso_U_22
_atom_site_aniso_U_33
_atom_site_aniso_U_23
_atom_site_aniso_U_13
_atom_site_aniso_U_12
Zn1A 0.0475(2) 0.0536(2) 0.0510(2) 0.01293(16) 0.00536(16) 0.00320(15)
N2A 0.0477(14) 0.0584(15) 0.0481(15) 0.0062(12) 0.0009(12) 0.0102(11)
C3A 0.067(2) 0.063(2) 0.053(2) 0.0013(16) -0.0002(16) 0.0203(17)
C4A 0.081(3) 0.066(2) 0.063(2) -0.0142(19) -0.0147(19) 0.0271(19)
C5A 0.059(2) 0.061(2) 0.077(3) -0.0109(19) -0.0034(18) 0.0071(16)
C6A 0.0451(17) 0.0570(19) 0.071(2) 0.0027(16) 0.0048(15) 0.0038(14)
C7A 0.0346(14) 0.0571(17) 0.0533(18) 0.0063(14) 0.0021(12) 0.0046(12)
C8A 0.0381(14) 0.0552(17) 0.0491(17) 0.0098(14) -0.0011(12) 0.0003(12)
N9A 0.0470(14) 0.0586(15) 0.0434(14) 0.0083(12) 0.0014(11) 0.0012(11)
N10A 0.0505(15) 0.0630(16) 0.0434(14) 0.0058(12) -0.0006(12) 0.0038(13)
C11A 0.0432(16) 0.078(2) 0.0460(18) 0.0177(16) 0.0007(14) 0.0020(15)
C12A 0.0455(17) 0.0638(19) 0.056(2) 0.0171(16) -0.0008(14) -0.0046(14)
N13A 0.071(2) 0.096(2) 0.0496(18) 0.0164(17) -0.0067(15) -0.0019(18)
N14A 0.0433(13) 0.0542(14) 0.0426(14) 0.0006(11) 0.0037(10) 0.0007(11)
C15A 0.0433(16) 0.073(2) 0.0461(17) -0.0020(15) 0.0050(13) -0.0018(15)
C16A 0.0500(19) 0.094(3) 0.053(2) -0.0119(19) 0.0063(15) 0.0127(18)
C17A 0.058(2) 0.092(3) 0.059(2) -0.010(2) -0.0078(17) 0.0294(19)
C18A 0.0518(18) 0.072(2) 0.0478(18) -0.0032(15) -0.0085(14) 0.0166(16)
C19A 0.0377(14) 0.0579(17) 0.0423(16) -0.0027(13) -0.0030(12) 0.0024(12)
C20A 0.0419(14) 0.0476(15) 0.0431(16) 0.0012(12) 0.0004(12) 0.0048(12)
N21A 0.0527(15) 0.0583(16) 0.0588(17) 0.0153(13) 0.0191(13) 0.0117(12)
N22A 0.0537(16) 0.0540(15) 0.0649(18) 0.0105(13) 0.0197(14) 0.0111(12)
C23A 0.0499(17) 0.0508(16) 0.0463(17) -0.0045(13) 0.0055(13) -0.0071(13)
C24A 0.0450(16) 0.0494(16) 0.0407(16) -0.0029(12) -0.0038(12) -0.0026(12)
N25A 0.0584(17) 0.0699(18) 0.0462(15) -0.0064(13) 0.0108(13) -0.0071(14)
N26A 0.0483(16) 0.087(2) 0.0470(16) 0.0193(15) 0.0001(13) 0.0085(15)
O27A 0.0601(15) 0.0736(16) 0.0684(16) 0.0154(13) 0.0038(12) 0.0047(12)
O28A 0.0636(16) 0.0767(18) 0.085(2) 0.0059(15) 0.0038(13) 0.0057(14)
O29A 0.0500(15) 0.143(3) 0.0655(17) 0.0041(17) -0.0132(13) 0.0010(16)
N30A 0.046(3) 0.072(6) 0.048(4) -0.003(4) -0.012(2) 0.007(4)
O31A 0.088(3) 0.069(3) 0.050(3) 0.001(2) -0.012(2) -0.012(2)
O32A 0.067(4) 0.064(4) 0.050(4) 0.004(3) -0.003(3) 0.007(3)
O33A 0.090(4) 0.056(3) 0.078(4) -0.014(3) -0.030(3) 0.020(3)
O34A 0.058(2) 0.054(2) 0.051(2) 0.0013(17) 0.0066(18) 0.0051(17)
Zn1B 0.0495(2) 0.04557(19) 0.0413(2) 0.00166(14) 0.00350(14) -0.00348(14)
N2B 0.0475(13) 0.0464(13) 0.0379(13) -0.0015(10) -0.0006(10) -0.0013(10)
C3B 0.0501(16) 0.0488(16) 0.0434(16) -0.0018(13) -0.0010(13) 0.0007(13)
C4B 0.0515(17) 0.0609(19) 0.0448(17) -0.0055(14) -0.0004(14) 0.0061(14)
C5B 0.0428(16) 0.075(2) 0.0452(17) -0.0021(15) 0.0012(13) -0.0074(15)
C6B 0.0502(17) 0.0560(17) 0.0395(16) 0.0011(13) -0.0042(13) -0.0133(13)
C7B 0.0458(15) 0.0475(15) 0.0331(14) 0.0015(12) -0.0055(12) -0.0046(12)
C8B 0.0489(16) 0.0447(14) 0.0353(14) 0.0027(11) -0.0056(12) -0.0039(12)
N9B 0.0559(15) 0.0436(13) 0.0440(14) 0.0000(10) 0.0031(12) 0.0020(11)
N10B 0.0636(17) 0.0468(14) 0.0447(15) -0.0003(11) 0.0022(12) 0.0084(12)
C11B 0.070(2) 0.0444(16) 0.0379(15) 0.0014(12) -0.0114(14) 0.0022(14)
C12B 0.0581(18) 0.0437(15) 0.0415(16) 0.0033(12) -0.0106(14) -0.0039(13)
N13B 0.098(2) 0.0464(15) 0.0520(17) 0.0012(13) -0.0039(16) 0.0130(15)
N14B 0.0445(13) 0.0438(13) 0.0426(13) 0.0007(10) 0.0021(10) 0.0026(10)
C15B 0.0504(17) 0.0469(16) 0.0507(18) -0.0031(14) -0.0013(14) 0.0038(13)
C16B 0.0519(18) 0.068(2) 0.0462(18) -0.0092(15) -0.0013(14) 0.0035(15)
C17B 0.0498(18) 0.089(3) 0.0436(18) 0.0103(17) 0.0031(14) 0.0065(17)
C18B 0.0492(17) 0.0610(19) 0.0534(19) 0.0132(15) 0.0064(14) 0.0029(14)
C19B 0.0402(15) 0.0503(16) 0.0486(17) 0.0060(13) 0.0058(12) 0.0031(12)
C20B 0.0410(15) 0.0410(14) 0.062(2) -0.0001(14) 0.0091(13) -0.0025(12)
N21B 0.0587(16) 0.0473(14) 0.0511(16) -0.0078(11) 0.0084(12) -0.0124(12)
N22B 0.0695(19) 0.0573(17) 0.0641(19) -0.0184(15) 0.0181(16) -0.0213(14)
C23B 0.061(2) 0.0537(19) 0.089(3) -0.0209(19) 0.0307(19) -0.0142(16)
C24B 0.0509(18) 0.0471(17) 0.086(3) 0.0061(17) 0.0200(17) -0.0046(14)
N25B 0.089(3) 0.065(2) 0.096(3) -0.022(2) 0.025(2) -0.0181(18)
N26B 0.0533(15) 0.0408(12) 0.0422(14) 0.0005(10) 0.0033(11) -0.0021(10)
O27B 0.0666(15) 0.0709(15) 0.0402(12) -0.0063(10) -0.0021(10) 0.0084(11)
O28B 0.0548(13) 0.0583(12) 0.0501(13) 0.0052(10) 0.0120(10) -0.0004(10)
O29B 0.0525(14) 0.0620(14) 0.0633(14) 0.0012(11) -0.0057(11) -0.0018(10)
N30B 0.0473(15) 0.0640(18) 0.0570(18) -0.0076(14) -0.0006(13) 0.0099(12)
O31B 0.0675(15) 0.0584(13) 0.0609(14) -0.0084(11) 0.0068(12) 0.0112(11)
O32B 0.0606(14) 0.0641(14) 0.0642(15) -0.0067(12) 0.0049(12) -0.0003(11)
O33B 0.0879(19) 0.0710(16) 0.0534(15) -0.0094(12) 0.0118(13) 0.0058(13)

loop_
_atom_type_symbol
_atom_type_description
_atom_type_scat_dispersion_real
_atom_type_scat_dispersion_imag
_atom_type_scat_source
C C 0.0033 0.0016 'International Tables Vol C Tables 4.2.6.8 and 6.1.1.4'
H H 0.0000 0.0000 'International Tables Vol C Tables 4.2.6.8 and 6.1.1.4'
N N 0.0061 0.0033 'International Tables Vol C Tables 4.2.6.8 and 6.1.1.4'
O O 0.0106 0.0060 'International Tables Vol C Tables 4.2.6.8 and 6.1.1.4'
Zn Zn 0.2839 1.4301 'International Tables Vol C Tables 4.2.6.8 and 6.1.1.4'

loop_
_geom_angle_atom_site_label_1
_geom_angle_atom_site_label_2
_geom_angle_atom_site_label_3
_geom_angle
_geom_angle_site_symmetry_1
_geom_angle_site_symmetry_3
_geom_angle_publ_flag
N9A Zn1A N2A 78.23(10) . . ?
N9A Zn1A N14A 99.56(10) . . ?
N2A Zn1A N14A 110.68(10) . . ?
N9A Zn1A N21A 171.37(11) . . ?
N2A Zn1A N21A 95.26(11) . . ?
N14A Zn1A N21A 77.28(10) . . ?
N9A Zn1A O27A 94.68(10) . . ?
N2A Zn1A O27A 146.68(10) . . ?
N14A Zn1A O27A 102.57(10) . . ?
N21A Zn1A O27A 93.85(11) . . ?
N9A Zn1A O28A 94.81(10) . . ?
N2A Zn1A O28A 91.31(11) . . ?
N14A Zn1A O28A 155.71(10) . . ?
N21A Zn1A O28A 90.96(10) . . ?
O27A Zn1A O28A 56.53(10) . . ?
C3A N2A C7A 118.1(3) . . ?
C3A N2A Zn1A 127.1(2) . . ?
C7A N2A Zn1A 114.9(2) . . ?
N2A C3A C4A 122.5(3) . . ?
N2A C3A H3A 118.8 . . ?
C4A C3A H3A 118.8 . . ?
C3A C4A C5A 119.1(4) . . ?
C3A C4A H4A 120.4 . . ?
C5A C4A H4A 120.4 . . ?
C6A C5A C4A 119.5(4) . . ?
C6A C5A H5A 120.3 . . ?
C4A C5A H5A 120.3 . . ?
C5A C6A C7A 118.9(3) . . ?
C5A C6A H6A 120.6 . . ?
C7A C6A H6A 120.6 . . ?
N2A C7A C6A 122.0(3) . . ?
N2A C7A C8A 114.8(3) . . ?
C6A C7A C8A 123.1(3) . . ?
N9A C8A C12A 111.5(3) . . ?
N9A C8A C7A 117.5(3) . . ?
C12A C8A C7A 131.0(3) . . ?
C8A N9A N10A 105.1(2) . . ?
C8A N9A Zn1A 113.7(2) . . ?
N10A N9A Zn1A 140.5(2) . . ?
C11A N10A N9A 111.0(3) . . ?
C11A N10A H10A 133(3) . . ?
N9A N10A H10A 116(3) . . ?
N10A C11A C12A 107.9(3) . . ?
N10A C11A N13A 122.1(3) . . ?
C12A C11A N13A 129.9(3) . . ?
C11A C12A C8A 104.6(3) . . ?
C11A C12A H12A 127.7 . . ?
C8A C12A H12A 127.7 . . ?
C11A N13A H13A 111(2) . . ?
C11A N13A H13B 109(2) . . ?
H13A N13A H13B 112.2(16) . . ?
C15A N14A C19A 118.2(3) . . ?
C15A N14A Zn1A 125.6(2) . . ?
C19A N14A Zn1A 116.12(19) . . ?
N14A C15A C16A 122.7(3) . . ?
N14A C15A H15A 118.6 . . ?
C16A C15A H15A 118.6 . . ?
C15A C16A C17A 118.8(3) . . ?
C15A C16A H16A 120.6 . . ?
C17A C16A H16A 120.6 . . ?
C18A C17A C16A 119.3(3) . . ?
C18A C17A H17A 120.3 . . ?
C16A C17A H17A 120.3 . . ?
C17A C18A C19A 118.5(3) . . ?
C17A C18A H18A 120.8 . . ?
C19A C18A H18A 120.8 . . ?
N14A C19A C18A 122.4(3) . . ?
N14A C19A C20A 114.7(3) . . ?
C18A C19A C20A 122.8(3) . . ?
N21A C20A C24A 111.6(3) . . ?
N21A C20A C19A 116.1(3) . . ?
C24A C20A C19A 132.1(3) . . ?
C20A N21A N22A 105.0(2) . . ?
C20A N21A Zn1A 115.7(2) . . ?
N22A N21A Zn1A 139.3(2) . . ?
C23A N22A N21A 111.5(3) . . ?
C23A N22A H22A 125(3) . . ?
N21A N22A H22A 124(3) . . ?
N22A C23A N25A 121.7(3) . . ?
N22A C23A C24A 106.8(3) . . ?
N25A C23A C24A 131.4(3) . . ?
C23A C24A C20A 105.1(3) . . ?
C23A C24A H24A 127.4 . . ?
C20A C24A H24A 127.4 . . ?
C23A N25A H25A 116(2) . . ?
C23A N25A H25B 113(2) . . ?
H25A N25A H25B 110.6(16) . . ?
O29A N26A O28A 122.8(3) . . ?
O29A N26A O27A 120.0(4) . . ?
O28A N26A O27A 117.2(3) . . ?
N26A O27A Zn1A 97.2(2) . . ?
N26A O28A Zn1A 88.8(2) . . ?
O33A N30A O32A 121.4(6) . . ?
O33A N30A O31A 117.0(8) . . ?
O32A N30A O31A 121.6(8) . . ?
O31C N30C O32C 122.6(13) . . ?
O31C N30C O33C 121.9(13) . . ?
O32C N30C O33C 115.4(13) . . ?
N21B Zn1B N9B 173.49(11) . . ?
N21B Zn1B N2B 99.00(10) . . ?
N9B Zn1B N2B 78.03(10) . . ?
N21B Zn1B N14B 77.70(10) . . ?
N9B Zn1B N14B 98.54(10) . . ?
N2B Zn1B N14B 118.68(9) . . ?
N21B Zn1B O27B 91.61(10) . . ?
N9B Zn1B O27B 93.82(10) . . ?
N2B Zn1B O27B 149.39(9) . . ?
N14B Zn1B O27B 91.56(8) . . ?
N21B Zn1B O28B 88.82(10) . . ?
N9B Zn1B O28B 97.20(9) . . ?
N2B Zn1B O28B 95.51(8) . . ?
N14B Zn1B O28B 144.61(8) . . ?
O27B Zn1B O28B 55.86(8) . . ?
C3B N2B C7B 118.4(3) . . ?
C3B N2B Zn1B 127.2(2) . . ?
C7B N2B Zn1B 114.35(19) . . ?
N2B C3B C4B 122.8(3) . . ?
N2B C3B H3B 118.6 . . ?
C4B C3B H3B 118.6 . . ?
C3B C4B C5B 118.7(3) . . ?
C3B C4B H4B 120.7 . . ?
C5B C4B H4B 120.7 . . ?
C4B C5B C6B 119.6(3) . . ?
C4B C5B H5B 120.2 . . ?
C6B C5B H5B 120.2 . . ?
C5B C6B C7B 118.9(3) . . ?
C5B C6B H6B 120.6 . . ?
C7B C6B H6B 120.6 . . ?
N2B C7B C6B 121.6(3) . . ?
N2B C7B C8B 114.6(3) . . ?
C6B C7B C8B 123.8(3) . . ?
N9B C8B C12B 111.4(3) . . ?
N9B C8B C7B 116.8(2) . . ?
C12B C8B C7B 131.8(3) . . ?
C8B N9B N10B 105.2(2) . . ?
C8B N9B Zn1B 115.7(2) . . ?
N10B N9B Zn1B 138.0(2) . . ?
C11B N10B N9B 111.5(3) . . ?
C11B N10B H10B 126(2) . . ?
N9B N10B H10B 121(2) . . ?
N10B C11B N13B 121.0(3) . . ?
N10B C11B C12B 107.0(3) . . ?
N13B C11B C12B 131.9(3) . . ?
C11B C12B C8B 104.9(3) . . ?
C11B C12B H12B 127.5 . . ?
C8B C12B H12B 127.5 . . ?
C11B N13B H13C 120.0(12) . . ?
C11B N13B H13D 119.7(12) . . ?
H13C N13B H13D 113.0(14) . . ?
C15B N14B C19B 119.0(3) . . ?
C15B N14B Zn1B 126.6(2) . . ?
C19B N14B Zn1B 113.9(2) . . ?
N14B C15B C16B 122.2(3) . . ?
N14B C15B H15B 118.9 . . ?
C16B C15B H15B 118.9 . . ?
C17B C16B C15B 118.8(3) . . ?
C17B C16B H16B 120.6 . . ?
C15B C16B H16B 120.6 . . ?
C16B C17B C18B 119.7(3) . . ?
C16B C17B H17B 120.2 . . ?
C18B C17B H17B 120.2 . . ?
C19B C18B C17B 118.7(3) . . ?
C19B C18B H18B 120.7 . . ?
C17B C18B H18B 120.7 . . ?
N14B C19B C18B 121.6(3) . . ?
N14B C19B C20B 114.2(3) . . ?
C18B C19B C20B 124.1(3) . . ?
N21B C20B C24B 109.9(3) . . ?
N21B C20B C19B 116.8(3) . . ?
C24B C20B C19B 133.3(3) . . ?
C20B N21B N22B 106.4(3) . . ?
C20B N21B Zn1B 116.4(2) . . ?
N22B N21B Zn1B 137.1(2) . . ?
C23B N22B N21B 110.9(3) . . ?
C23B N22B H22B 126(2) . . ?
N21B N22B H22B 123(3) . . ?
N22B C23B C24B 107.8(3) . . ?
N22B C23B N25B 119.5(4) . . ?
C24B C23B N25B 132.6(4) . . ?
C23B C24B C20B 105.0(3) . . ?
C23B C24B H24B 127.5 . . ?
C20B C24B H24B 127.5 . . ?
C23B N25B H25C 118(3) . . ?
C23B N25B H25D 85(3) . . ?
H25C N25B H25D 108.8(16) . . ?
O29B N26B O27B 121.8(3) . . ?
O29B N26B O28B 121.0(3) . . ?
O27B N26B O28B 117.2(3) . . ?
N26B O27B Zn1B 95.97(17) . . ?
N26B O28B Zn1B 90.99(17) . . ?
O33B N30B O32B 121.0(3) . . ?
O33B N30B O31B 119.2(3) . . ?
O32B N30B O31B 119.8(3) . . ?

loop_
_geom_bond_atom_site_label_1
_geom_bond_atom_site_label_2
_geom_bond_distance
_geom_bond_site_symmetry_2
_geom_bond_publ_flag
Zn1A N9A 2.087(2) . ?
Zn1A N2A 2.096(3) . ?
Zn1A N14A 2.097(3) . ?
Zn1A N21A 2.106(3) . ?
Zn1A O27A 2.157(3) . ?
Zn1A O28A 2.343(3) . ?
N2A C3A 1.339(4) . ?
N2A C7A 1.346(4) . ?
C3A C4A 1.365(5) . ?
C3A H3A 0.9500 . ?
C4A C5A 1.371(6) . ?
C4A H4A 0.9500 . ?
C5A C6A 1.365(5) . ?
C5A H5A 0.9500 . ?
C6A C7A 1.381(5) . ?
C6A H6A 0.9500 . ?
C7A C8A 1.453(5) . ?
C8A N9A 1.339(4) . ?
C8A C12A 1.393(4) . ?
N9A N10A 1.360(4) . ?
N10A C11A 1.347(4) . ?
N10A H10A 0.898(14) . ?
C11A C12A 1.378(5) . ?
C11A N13A 1.378(5) . ?
C12A H12A 0.9500 . ?
N13A H13A 0.890(14) . ?
N13A H13B 0.885(13) . ?
N14A C15A 1.340(4) . ?
N14A C19A 1.350(4) . ?
C15A C16A 1.378(5) . ?
C15A H15A 0.9500 . ?
C16A C17A 1.386(5) . ?
C16A H16A 0.9500 . ?
C17A C18A 1.382(5) . ?
C17A H17A 0.9500 . ?
C18A C19A 1.388(4) . ?
C18A H18A 0.9500 . ?
C19A C20A 1.473(4) . ?
C20A N21A 1.333(4) . ?
C20A C24A 1.392(4) . ?
N21A N22A 1.371(4) . ?
N22A C23A 1.350(4) . ?
N22A H22A 0.896(14) . ?
C23A N25A 1.357(4) . ?
C23A C24A 1.391(4) . ?
C24A H24A 0.9500 . ?
N25A H25A 0.886(13) . ?
N25A H25B 0.894(13) . ?
N26A O29A 1.227(4) . ?
N26A O28A 1.244(4) . ?
N26A O27A 1.260(4) . ?
N30A O33A 1.245(10) . ?
N30A O32A 1.245(10) . ?
N30A O31A 1.247(7) . ?
N30C O31C 1.249(12) . ?
N30C O32C 1.260(13) . ?
N30C O33C 1.272(13) . ?
Zn1B N21B 2.045(3) . ?
Zn1B N9B 2.061(2) . ?
Zn1B N2B 2.126(2) . ?
Zn1B N14B 2.136(2) . ?
Zn1B O27B 2.239(2) . ?
Zn1B O28B 2.344(2) . ?
N2B C3B 1.347(4) . ?
N2B C7B 1.348(4) . ?
C3B C4B 1.373(4) . ?
C3B H3B 0.9500 . ?
C4B C5B 1.377(5) . ?
C4B H4B 0.9500 . ?
C5B C6B 1.381(5) . ?
C5B H5B 0.9500 . ?
C6B C7B 1.389(4) . ?
C6B H6B 0.9500 . ?
C7B C8B 1.470(4) . ?
C8B N9B 1.332(4) . ?
C8B C12B 1.394(4) . ?
N9B N10B 1.363(4) . ?
N10B C11B 1.347(4) . ?
N10B H10B 0.892(14) . ?
C11B N13B 1.354(4) . ?
C11B C12B 1.388(5) . ?
C12B H12B 0.9500 . ?
N13B H13C 0.882(11) . ?
N13B H13D 0.884(11) . ?
N14B C15B 1.343(4) . ?
N14B C19B 1.346(4) . ?
C15B C16B 1.378(5) . ?
C15B H15B 0.9500 . ?
C16B C17B 1.372(5) . ?
C16B H16B 0.9500 . ?
C17B C18B 1.389(5) . ?
C17B H17B 0.9500 . ?
C18B C19B 1.382(4) . ?
C18B H18B 0.9500 . ?
C19B C20B 1.469(4) . ?
C20B N21B 1.332(4) . ?
C20B C24B 1.399(4) . ?
N21B N22B 1.362(4) . ?
N22B C23B 1.325(5) . ?
N22B H22B 0.896(14) . ?
C23B C24B 1.389(6) . ?
C23B N25B 1.398(5) . ?
C24B H24B 0.9500 . ?
N25B H25C 0.890(13) . ?
N25B H25D 0.917(13) . ?
N26B O29B 1.229(3) . ?
N26B O27B 1.258(3) . ?
N26B O28B 1.259(3) . ?
N30B O33B 1.235(4) . ?
N30B O32B 1.248(4) . ?
N30B O31B 1.268(3) . ?

loop_
_geom_hbond_atom_site_label_D
_geom_hbond_atom_site_label_H
_geom_hbond_atom_site_label_A
_geom_hbond_distance_DH
_geom_hbond_distance_HA
_geom_hbond_distance_DA
_geom_hbond_angle_DHA
_geom_hbond_site_symmetry_A
N10A H10A O33B 0.898(14) 1.987(16) 2.872(4) 168(4) 2_665
N13A H13A O31B 0.890(14) 2.222(17) 3.065(5) 158(3) 2_665
N13A H13A O27B 0.890(14) 2.61(3) 2.920(4) 101(2) 2_665
N13A H13B O27B 0.885(13) 2.57(3) 2.920(4) 104(2) 2_665
N13A H13B O32B 0.885(13) 2.576(19) 3.346(5) 146(3) 8_566
N22A H22A O34A 0.896(14) 1.989(19) 2.848(5) 160(4) .
N22A H22A O31C 0.896(14) 2.35(3) 3.094(8) 140(3) .
N25A H25A O32A 0.886(13) 2.253(19) 3.110(8) 163(3) .
N25A H25A O32C 0.886(13) 2.06(2) 2.936(14) 169(4) .
N25A H25B O29B 0.894(13) 2.17(2) 2.967(4) 148(3) .
N10B H10B O31B 0.892(14) 1.914(18) 2.780(4) 163(4) .
N13B H13C O32B 0.882(11) 2.203(17) 3.024(4) 154.8(17) .
N13B H13D O31A 0.884(11) 2.20(2) 2.980(6) 147(3) 3_455
N13B H13D O29B 0.884(11) 2.52(2) 3.074(4) 121(2) 7_755
N22B H22B O33A 0.896(14) 1.856(19) 2.725(7) 163(4) 7_765
N22B H22B O33C 0.896(14) 2.12(2) 2.983(13) 161(3) 7_765
N25B H25C O32A 0.890(13) 2.53(2) 3.294(9) 145(3) 7_765
N25B H25C O32C 0.890(13) 2.23(2) 3.037(14) 150(3) 7_765
N25B H25D O34A 0.917(13) 1.93(2) 2.800(6) 158(4) 3_465
